data_4300926
loop_
_publ_author_name
'Dohyun Moon'
'Myoung Soo Lah'

_publ_contact_author
; 

     Myoung Soo Lah

     Department of Chemistry

     College of Science and Technology, Hanyang University

     1271 Sa-1-dong, Ansan, Kyunggi-do 426-791, Korea

;
_publ_contact_author_email mslah@hanyang.ac.kr
_publ_contact_author_fax '82 (31) 407 3863'
_publ_contact_author_phone '82 (31) 400 5496'
_publ_section_title
;

Size and Shape Selectivity of Host Networks Built Based on Tunable

Secondary Building Units

;
_journal_name_full 'Inorganic Chemistry'
_journal_page_first 1934
_journal_page_last 1940
_journal_paper_doi 10.1021/ic0486872
_journal_volume 44
_journal_year 2005
_chemical_formula_sum 'C45 H46 Mn3 N9 O10'
_chemical_formula_weight 1037.73
_chemical_name_systematic
; 

 ? 

;
_space_group_IT_number 88
_symmetry_cell_setting tetragonal
_symmetry_space_group_name_Hall '-I 4ad'
_symmetry_space_group_name_H-M 'I 41/a :2'
_atom_sites_solution_hydrogens geom
_atom_sites_solution_primary direct
_atom_sites_solution_secondary difmap
_audit_creation_method SHELXL-97
_cell_angle_alpha 90.00
_cell_angle_beta 90.00
_cell_angle_gamma 90.00
_cell_formula_units_Z 16
_cell_length_a 40.9493(16)
_cell_length_b 40.9493(16)
_cell_length_c 17.2151(10)
_cell_measurement_reflns_used 1024
_cell_measurement_temperature 173(2)
_cell_measurement_theta_max 28.31
_cell_measurement_theta_min 0.99
_cell_volume 28867(2)
_computing_cell_refinement 'Bruker SAINT'
_computing_data_collection 'Bruker SMART'
_computing_data_reduction 'Bruker SAINT'
_computing_molecular_graphics ORTEP3
_computing_publication_material WinGX
_computing_structure_refinement 'Bruker SHELXTL'
_computing_structure_solution 'Bruker SHELXTL'
_diffrn_ambient_temperature 173(2)
_diffrn_measured_fraction_theta_full 0.972
_diffrn_measured_fraction_theta_max 0.972
_diffrn_measurement_device_type 'CCD area detector'
_diffrn_measurement_method 'phi and omega scans'
_diffrn_radiation_monochromator graphite
_diffrn_radiation_source 'fine-focus sealed tube'
_diffrn_radiation_type MoK\a
_diffrn_radiation_wavelength 0.71073
_diffrn_reflns_av_R_equivalents 0.1163
_diffrn_reflns_av_sigmaI/netI 0.1570
_diffrn_reflns_limit_h_max 39
_diffrn_reflns_limit_h_min -53
_diffrn_reflns_limit_k_max 51
_diffrn_reflns_limit_k_min -53
_diffrn_reflns_limit_l_max 22
_diffrn_reflns_limit_l_min -22
_diffrn_reflns_number 88678
_diffrn_reflns_theta_full 28.31
_diffrn_reflns_theta_max 28.31
_diffrn_reflns_theta_min 0.99
_diffrn_standards_decay_% <2.0
_exptl_absorpt_coefficient_mu 0.560
_exptl_absorpt_correction_T_max 0.8544
_exptl_absorpt_correction_T_min 0.7481
_exptl_absorpt_correction_type multi-scan
_exptl_absorpt_process_details 'Bruker SADABS'
_exptl_crystal_colour 'dark brown'
_exptl_crystal_density_diffrn 0.955
_exptl_crystal_density_method 'not measured'
_exptl_crystal_description prism
_exptl_crystal_F_000 8544
_exptl_crystal_size_max 0.55
_exptl_crystal_size_mid 0.36
_exptl_crystal_size_min 0.29
_refine_diff_density_max 0.643
_refine_diff_density_min -0.358
_refine_diff_density_rms 0.065
_refine_ls_extinction_method none
_refine_ls_goodness_of_fit_ref 0.728
_refine_ls_hydrogen_treatment mixed
_refine_ls_matrix_type full
_refine_ls_number_parameters 609
_refine_ls_number_reflns 17465
_refine_ls_number_restraints 0
_refine_ls_restrained_S_all 0.728
_refine_ls_R_factor_all 0.1593
_refine_ls_R_factor_gt 0.0612
_refine_ls_shift/su_max 2.596
_refine_ls_shift/su_mean 0.028
_refine_ls_structure_factor_coef Fsqd
_refine_ls_weighting_details 'calc w=1/[\s^2^(Fo^2^)+(0.0750P)^2^+0.0000P] where P=(Fo^2^+2Fc^2^)/3'
_refine_ls_weighting_scheme calc
_refine_ls_wR_factor_gt 0.1373
_refine_ls_wR_factor_ref 0.1573
_reflns_number_gt 5598
_reflns_number_total 17465
_reflns_threshold_expression >2sigma(I)
_cod_data_source_file ic0486872si20040917_062524_13.cif
_cod_data_source_block complex21
_cod_depositor_comments
;
The following automatic conversions were performed:
'_symmetry_cell_setting' value 'Tetragonal' changed to 'tetragonal'
according to '/home/saulius/struct/CIF-dictionaries/cif_core.dic'
dictionary named 'cif_core.dic' version 2.4.1 from
2010-06-29.

'_exptl_absorpt_correction_type' value 'Multi-scan' changed
to 'multi-scan' according to
'/home/saulius/struct/CIF-dictionaries/cif_core.dic' dictionary named
'cif_core.dic' version 2.4.1 from 2010-06-29.

Automatic conversion script
Id: cif_fix_enum 1527 2010-12-29 10:47:43Z saulius 
;
_cod_original_sg_symbol_H-M 'I 41/a'
_cod_database_code 4300926

loop_
_symmetry_equiv_pos_as_xyz
'x, y, z'
'-x+1/2, -y, z+1/2'
'-y+3/4, x+1/4, z+1/4'
'y+3/4, -x+3/4, z+3/4'
'x+1/2, y+1/2, z+1/2'
'-x+1, -y+1/2, z+1'
'-y+5/4, x+3/4, z+3/4'
'y+5/4, -x+5/4, z+5/4'
'-x, -y, -z'
'x-1/2, y, -z-1/2'
'y-3/4, -x-1/4, -z-1/4'
'-y-3/4, x-3/4, -z-3/4'
'-x+1/2, -y+1/2, -z+1/2'
'x, y+1/2, -z'
'y-1/4, -x+1/4, -z+1/4'
'-y-1/4, x-1/4, -z-1/4'

loop_
_atom_site_label
_atom_site_type_symbol
_atom_site_fract_x
_atom_site_fract_y
_atom_site_fract_z
_atom_site_U_iso_or_equiv
_atom_site_adp_type
_atom_site_occupancy
_atom_site_symmetry_multiplicity
_atom_site_calc_flag
_atom_site_refinement_flags
_atom_site_disorder_assembly
_atom_site_disorder_group
Mn1A Mn 1.074480(13) 0.045727(14) 0.17540(4) 0.05847(18) Uani 1 1 d . . .
O1A O 1.09453(6) 0.02121(7) 0.25201(18) 0.0788(9) Uani 1 1 d . . .
O2A O 0.99548(6) 0.02770(7) 0.32011(14) 0.0672(7) Uani 1 1 d . . .
O3A O 1.04668(6) 0.07038(6) 0.10538(14) 0.0568(7) Uani 1 1 d . . .
O4A O 1.08697(8) 0.09327(8) 0.2348(2) 0.0940(12) Uani 1 1 d . . .
N1A N 1.03299(7) 0.04062(7) 0.22735(18) 0.0551(8) Uani 1 1 d . . .
N2A N 1.00621(7) 0.05601(7) 0.18943(18) 0.0523(8) Uani 1 1 d . . .
N3A N 1.09097(18) 0.14935(18) 0.2371(5) 0.195(3) Uani 1 1 d . . .
C1A C 1.08167(12) 0.00556(11) 0.3126(3) 0.0757(13) Uani 1 1 d . . .
C2A C 1.10317(13) -0.01455(13) 0.3553(4) 0.1022(17) Uani 1 1 d . . .
H2A H 1.1251 -0.0171 0.3384 0.123 Uiso 1 1 calc R . .
C3A C 1.09285(17) -0.03028(16) 0.4201(4) 0.134(2) Uani 1 1 d . . .
H3A H 1.1076 -0.0442 0.4471 0.161 Uiso 1 1 calc R . .
C4A C 1.06090(18) -0.02643(16) 0.4482(4) 0.140(2) Uani 1 1 d . . .
H4A H 1.0541 -0.0370 0.4946 0.168 Uiso 1 1 calc R . .
C5A C 1.03922(12) -0.00665(13) 0.4061(3) 0.1010(17) Uani 1 1 d . . .
H5A H 1.0176 -0.0036 0.4244 0.121 Uiso 1 1 calc R . .
C6A C 1.04923(11) 0.00856(10) 0.3375(2) 0.0683(12) Uani 1 1 d . . .
C7A C 1.02494(10) 0.02658(10) 0.2935(2) 0.0589(10) Uani 1 1 d . . .
C8A C 1.01622(9) 0.07003(9) 0.1265(2) 0.0521(10) Uani 1 1 d . . .
C9A C 0.99188(10) 0.08742(10) 0.0761(2) 0.0730(12) Uani 1 1 d . . .
H9A1 H 0.9800 0.0708 0.0456 0.088 Uiso 1 1 calc R . .
H9A2 H 0.9758 0.0982 0.1105 0.088 Uiso 1 1 calc R . .
C10A C 1.00415(13) 0.11166(16) 0.0226(4) 0.172(3) Uani 1 1 d . . .
H10A H 1.0112 0.1310 0.0516 0.259 Uiso 1 1 calc R . .
H10B H 0.9868 0.1178 -0.0140 0.259 Uiso 1 1 calc R . .
H10C H 1.0227 0.1026 -0.0062 0.259 Uiso 1 1 calc R . .
C11A C 1.0798(2) 0.1185(2) 0.2144(6) 0.189(4) Uani 1 1 d . . .
H11A H 1.0634 0.1189 0.1754 0.226 Uiso 1 1 calc R . .
C12A C 1.11498(15) 0.15205(18) 0.2860(4) 0.174(4) Uani 1 1 d . . .
H12A H 1.1142 0.1339 0.3230 0.261 Uiso 1 1 calc R . .
H12B H 1.1130 0.1728 0.3141 0.261 Uiso 1 1 calc R . .
H12C H 1.1358 0.1516 0.2578 0.261 Uiso 1 1 calc R . .
C13A C 1.0779(3) 0.1822(2) 0.1962(8) 0.358(9) Uani 1 1 d . . .
H13A H 1.0803 0.2006 0.2322 0.537 Uiso 1 1 calc R . .
H13B H 1.0548 0.1795 0.1825 0.537 Uiso 1 1 calc R . .
H13C H 1.0906 0.1864 0.1491 0.537 Uiso 1 1 calc R . .
Mn1B Mn 0.959841(14) 0.039268(15) 0.24745(3) 0.05842(19) Uani 1 1 d . . .
O1B O 0.94956(7) 0.07976(7) 0.28893(15) 0.0732(8) Uani 1 1 d . . .
O2B O 0.88538(6) 0.06671(6) 0.09776(14) 0.0574(7) Uani 1 1 d . . .
O3B O 0.96392(6) -0.00181(6) 0.19555(15) 0.0598(7) Uani 1 1 d . . .
N1B N 0.92555(7) 0.04387(8) 0.17131(17) 0.0556(8) Uani 1 1 d . . .
N2B N 0.92080(7) 0.01609(7) 0.12474(18) 0.0572(8) Uani 1 1 d . . .
N3B N 0.92681(9) 0.01263(10) 0.3316(2) 0.0759(10) Uani 1 1 d . . .
C1B C 0.92723(10) 0.10124(11) 0.2688(3) 0.0700(12) Uani 1 1 d . . .
C2B C 0.92395(12) 0.12940(13) 0.3134(3) 0.0978(17) Uani 1 1 d . . .
H2B H 0.9383 0.1325 0.3562 0.117 Uiso 1 1 calc R . .
C3B C 0.90119(13) 0.15261(14) 0.2984(3) 0.113(2) Uani 1 1 d . . .
H3B H 0.8999 0.1714 0.3305 0.135 Uiso 1 1 calc R . .
C4B C 0.87952(11) 0.14906(11) 0.2359(3) 0.0916(16) Uani 1 1 d . . .
H4B H 0.8633 0.1650 0.2252 0.110 Uiso 1 1 calc R . .
C5B C 0.88275(9) 0.12165(10) 0.1908(2) 0.0664(11) Uani 1 1 d . . .
H5B H 0.8685 0.1191 0.1475 0.080 Uiso 1 1 calc R . .
C6B C 0.90546(9) 0.09764(9) 0.2048(2) 0.0564(10) Uani 1 1 d . . .
C7B C 0.90560(9) 0.06856(9) 0.1547(2) 0.0555(10) Uani 1 1 d . . .
C8B C 0.94151(10) -0.00635(10) 0.1429(2) 0.0604(11) Uani 1 1 d . . .
C9B C 0.93927(11) -0.03913(10) 0.1043(3) 0.0834(14) Uani 1 1 d . . .
H9B1 H 0.9203 -0.0389 0.0688 0.100 Uiso 1 1 calc R . .
H9B2 H 0.9591 -0.0423 0.0721 0.100 Uiso 1 1 calc R . .
C10B C 0.9361(3) -0.06676(18) 0.1554(5) 0.287(6) Uani 1 1 d . . .
H10D H 0.9434 -0.0607 0.2077 0.431 Uiso 1 1 calc R . .
H10E H 0.9496 -0.0848 0.1360 0.431 Uiso 1 1 calc R . .
H10F H 0.9132 -0.0737 0.1574 0.431 Uiso 1 1 calc R . .
C11B C 0.93626(12) -0.01615(16) 0.3585(3) 0.1120(19) Uani 1 1 d . . .
H11B H 0.9574 -0.0238 0.3452 0.134 Uiso 1 1 calc R . .
C12B C 0.91638(15) -0.03596(16) 0.4059(3) 0.138(2) Uani 1 1 d . . .
H12D H 0.9238 -0.0566 0.4241 0.166 Uiso 1 1 calc R . .
C13B C 0.88560(14) -0.02436(18) 0.4252(3) 0.125(2) Uani 1 1 d . . .
C14B C 0.87628(13) 0.00281(18) 0.3924(3) 0.128(2) Uani 1 1 d . . .
H14B H 0.8545 0.0101 0.3999 0.154 Uiso 1 1 calc R . .
C15B C 0.89698(12) 0.02127(14) 0.3472(3) 0.0972(17) Uani 1 1 d . . .
H15B H 0.8891 0.0413 0.3265 0.117 Uiso 1 1 calc R . .
C16B C 0.86213(14) -0.04333(19) 0.4783(4) 0.185(4) Uani 1 1 d . . .
H16A H 0.8486 -0.0274 0.5071 0.223 Uiso 1 1 calc R . .
H16B H 0.8472 -0.0563 0.4452 0.223 Uiso 1 1 calc R . .
Mn1C Mn 0.887581(13) 0.028931(14) 0.02602(3) 0.05505(18) Uani 1 1 d . . .
O1C O 0.85122(6) 0.00832(7) 0.06545(15) 0.0694(8) Uani 1 1 d . . .
O2C O 0.88490(6) -0.05255(6) -0.11742(15) 0.0620(7) Uani 1 1 d . . .
O3C O 0.92627(6) 0.04469(6) -0.02606(16) 0.0643(7) Uani 1 1 d . . .
N1C N 0.89441(7) -0.00631(7) -0.04736(17) 0.0503(8) Uani 1 1 d . . .
N2C N 0.92332(7) -0.00391(7) -0.09100(18) 0.0579(9) Uani 1 1 d . . .
N3C N 0.85794(8) 0.05871(8) -0.0600(2) 0.0675(10) Uani 1 1 d . . .
C1C C 0.83395(10) -0.01672(10) 0.0352(2) 0.0621(11) Uani 1 1 d . . .
C2C C 0.80373(11) -0.02348(11) 0.0691(3) 0.0823(14) Uani 1 1 d . . .
H2C H 0.7965 -0.0106 0.1116 0.099 Uiso 1 1 calc R . .
C3C C 0.78472(11) -0.04776(12) 0.0433(3) 0.0874(15) Uani 1 1 d . . .
H3C H 0.7642 -0.0515 0.0675 0.105 Uiso 1 1 calc R . .
C4C C 0.79417(10) -0.06758(10) -0.0178(3) 0.0713(12) Uani 1 1 d . . .
H4C H 0.7805 -0.0847 -0.0359 0.086 Uiso 1 1 calc R . .
C5C C 0.82399(9) -0.06152(9) -0.0512(2) 0.0626(11) Uani 1 1 d . . .
H5C H 0.8309 -0.0748 -0.0933 0.075 Uiso 1 1 calc R . .
C6C C 0.84432(9) -0.03681(9) -0.0258(2) 0.0516(9) Uani 1 1 d . . .
C7C C 0.87623(9) -0.03159(9) -0.0649(2) 0.0535(10) Uani 1 1 d . . .
C8C C 0.93757(9) 0.02392(10) -0.0767(3) 0.0645(12) Uani 1 1 d . . .
C9C C 0.96773(11) 0.03306(13) -0.1195(4) 0.116(2) Uani 1 1 d . . .
H9C1 H 0.9770 0.0136 -0.1454 0.139 Uiso 1 1 calc R . .
H9C2 H 0.9842 0.0417 -0.0827 0.139 Uiso 1 1 calc R . .
C10C C 0.95869(16) 0.06137(17) -0.1853(4) 0.171(3) Uani 1 1 d . . .
H10G H 0.9418 0.0530 -0.2204 0.257 Uiso 1 1 calc R . .
H10H H 0.9783 0.0668 -0.2153 0.257 Uiso 1 1 calc R . .
H10I H 0.9507 0.0810 -0.1591 0.257 Uiso 1 1 calc R . .
C11C C 0.83472(11) 0.07901(12) -0.0372(3) 0.0831(14) Uani 1 1 d . . .
H11C H 0.8285 0.0787 0.0160 0.100 Uiso 1 1 calc R . .
C12C C 0.81911(14) 0.10049(14) -0.0856(3) 0.124(2) Uani 1 1 d . . .
H12E H 0.8027 0.1148 -0.0663 0.148 Uiso 1 1 calc R . .
C13C C 0.82755(16) 0.10092(14) -0.1621(3) 0.127(2) Uani 1 1 d . . .
C14C C 0.85160(14) 0.07901(14) -0.1875(3) 0.119(2) Uani 1 1 d . . .
H14C H 0.8583 0.0786 -0.2403 0.143 Uiso 1 1 calc R . .
C15C C 0.86518(12) 0.05824(12) -0.1339(3) 0.0919(16) Uani 1 1 d . . .
H15C H 0.8807 0.0427 -0.1515 0.110 Uiso 1 1 calc R . .
C16C C 0.81325(19) 0.12599(15) -0.2208(3) 0.160(3) Uani 1 1 d . . .
H16C H 0.8012 0.1431 -0.1919 0.192 Uiso 1 1 calc R . .
H16D H 0.8314 0.1367 -0.2489 0.192 Uiso 1 1 calc R . .

loop_
_atom_site_aniso_label
_atom_site_aniso_U_11
_atom_site_aniso_U_22
_atom_site_aniso_U_33
_atom_site_aniso_U_23
_atom_site_aniso_U_13
_atom_site_aniso_U_12
Mn1A 0.0414(4) 0.0581(4) 0.0759(4) -0.0083(3) -0.0026(3) -0.0006(3)
O1A 0.0434(17) 0.092(2) 0.101(2) 0.0003(19) -0.0062(17) -0.0049(15)
O2A 0.0490(17) 0.095(2) 0.0579(17) 0.0089(15) -0.0027(14) -0.0007(15)
O3A 0.0432(16) 0.0543(16) 0.0729(17) 0.0030(13) 0.0066(13) -0.0033(12)
O4A 0.065(2) 0.069(2) 0.148(3) -0.034(3) -0.006(2) -0.005(2)
N1A 0.049(2) 0.060(2) 0.055(2) -0.0010(17) -0.0127(16) -0.0053(16)
N2A 0.0419(19) 0.058(2) 0.057(2) 0.0104(16) -0.0021(16) 0.0007(15)
N3A 0.165(6) 0.157(7) 0.263(9) -0.093(6) 0.025(6) -0.019(5)
C1A 0.065(3) 0.077(3) 0.084(4) 0.004(3) -0.025(3) 0.002(3)
C2A 0.074(4) 0.105(4) 0.128(5) 0.021(4) -0.023(3) 0.003(3)
C3A 0.104(5) 0.154(6) 0.145(6) 0.056(5) -0.048(5) 0.000(4)
C4A 0.127(6) 0.185(7) 0.108(5) 0.066(4) -0.028(5) 0.004(5)
C5A 0.076(4) 0.144(5) 0.083(4) 0.032(3) -0.016(3) -0.003(3)
C6A 0.056(3) 0.087(3) 0.062(3) 0.009(2) -0.015(2) -0.002(2)
C7A 0.051(3) 0.065(3) 0.061(3) -0.002(2) -0.015(2) -0.002(2)
C8A 0.042(2) 0.053(2) 0.061(3) -0.006(2) -0.004(2) 0.0005(19)
C9A 0.063(3) 0.077(3) 0.079(3) 0.012(3) -0.010(2) 0.011(2)
C10A 0.083(4) 0.182(7) 0.253(8) 0.126(6) -0.014(5) 0.003(4)
C11A 0.180(8) 0.148(7) 0.238(10) -0.104(8) 0.039(7) -0.093(7)
C12A 0.089(5) 0.198(8) 0.234(8) -0.134(7) -0.045(5) 0.013(5)
C13A 0.416(17) 0.075(6) 0.58(2) 0.039(10) -0.053(16) -0.024(8)
Mn1B 0.0448(4) 0.0760(5) 0.0544(4) -0.0013(3) -0.0003(3) 0.0012(3)
O1B 0.0624(19) 0.080(2) 0.0767(19) -0.0210(16) -0.0158(15) 0.0121(16)
O2B 0.0472(16) 0.0567(17) 0.0682(18) -0.0059(13) -0.0113(14) 0.0096(12)
O3B 0.0436(16) 0.0683(18) 0.0674(18) 0.0068(14) -0.0015(14) 0.0093(13)
N1B 0.048(2) 0.060(2) 0.059(2) -0.0114(17) -0.0038(16) 0.0086(16)
N2B 0.053(2) 0.047(2) 0.072(2) -0.0101(17) -0.0144(17) 0.0106(16)
N3B 0.055(2) 0.099(3) 0.073(2) 0.025(2) 0.0059(19) 0.011(2)
C1B 0.051(3) 0.073(3) 0.086(3) -0.017(3) 0.000(2) 0.003(2)
C2B 0.081(4) 0.108(4) 0.104(4) -0.056(3) -0.031(3) 0.020(3)
C3B 0.098(4) 0.117(5) 0.123(5) -0.059(4) -0.025(4) 0.021(4)
C4B 0.075(3) 0.068(3) 0.132(5) -0.029(3) -0.018(3) 0.020(3)
C5B 0.052(3) 0.061(3) 0.086(3) -0.016(2) -0.011(2) 0.001(2)
C6B 0.052(3) 0.053(3) 0.064(3) -0.011(2) -0.007(2) -0.002(2)
C7B 0.042(2) 0.055(3) 0.070(3) 0.000(2) 0.004(2) -0.003(2)
C8B 0.049(3) 0.066(3) 0.066(3) 0.003(2) 0.001(2) 0.005(2)
C9B 0.083(3) 0.054(3) 0.114(4) -0.009(3) -0.035(3) 0.015(2)
C10B 0.577(19) 0.101(6) 0.184(8) -0.007(6) -0.001(10) -0.137(9)
C11B 0.063(3) 0.161(6) 0.112(4) 0.040(4) 0.012(3) 0.014(4)
C12B 0.093(5) 0.179(6) 0.142(5) 0.083(5) 0.030(4) -0.004(4)
C13B 0.062(4) 0.197(7) 0.115(5) 0.079(5) 0.028(3) -0.004(4)
C14B 0.057(4) 0.223(8) 0.104(4) 0.067(5) 0.012(3) 0.000(4)
C15B 0.054(3) 0.157(5) 0.081(3) 0.044(3) 0.011(3) 0.008(3)
C16B 0.075(4) 0.287(10) 0.194(7) 0.163(7) -0.013(4) -0.034(5)
Mn1C 0.0447(4) 0.0523(4) 0.0681(4) -0.0057(3) -0.0068(3) 0.0023(3)
O1C 0.0591(18) 0.075(2) 0.0740(19) -0.0236(16) 0.0022(15) -0.0057(14)
O2C 0.0497(16) 0.0528(17) 0.0835(19) -0.0184(15) 0.0004(14) -0.0043(12)
O3C 0.0509(16) 0.0506(17) 0.092(2) -0.0169(15) -0.0002(15) -0.0004(13)
N1C 0.0311(17) 0.0482(19) 0.072(2) -0.0010(16) 0.0013(15) -0.0017(14)
N2C 0.0414(19) 0.050(2) 0.082(2) -0.0129(17) 0.0037(17) 0.0013(15)
N3C 0.070(2) 0.075(2) 0.057(2) -0.0069(19) -0.0080(18) 0.0307(19)
C1C 0.054(3) 0.065(3) 0.068(3) -0.009(2) -0.004(2) -0.001(2)
C2C 0.069(3) 0.089(4) 0.089(3) -0.025(3) 0.021(3) -0.023(3)
C3C 0.062(3) 0.101(4) 0.099(4) -0.022(3) 0.019(3) -0.020(3)
C4C 0.055(3) 0.075(3) 0.084(3) -0.007(3) 0.007(2) -0.016(2)
C5C 0.054(3) 0.060(3) 0.074(3) -0.010(2) -0.006(2) 0.000(2)
C6C 0.046(2) 0.047(2) 0.062(3) -0.004(2) 0.000(2) 0.0019(18)
C7C 0.043(2) 0.046(2) 0.071(3) -0.003(2) -0.003(2) 0.0026(19)
C8C 0.038(2) 0.054(3) 0.102(3) -0.018(2) 0.013(2) 0.004(2)
C9C 0.077(4) 0.098(4) 0.173(6) -0.060(4) 0.053(4) -0.031(3)
C10C 0.151(6) 0.158(7) 0.205(8) 0.003(6) 0.071(6) -0.052(5)
C11C 0.081(3) 0.106(4) 0.062(3) -0.020(3) -0.014(3) 0.039(3)
C12C 0.146(5) 0.144(5) 0.081(4) -0.043(4) -0.049(4) 0.090(4)
C13C 0.177(6) 0.127(5) 0.078(4) -0.021(4) -0.038(4) 0.093(4)
C14C 0.154(6) 0.136(5) 0.067(3) -0.006(3) -0.019(4) 0.063(4)
C15C 0.100(4) 0.110(4) 0.065(3) -0.001(3) -0.012(3) 0.051(3)
C16C 0.249(9) 0.129(6) 0.102(5) -0.014(4) -0.059(5) 0.102(6)

loop_
_atom_type_symbol
_atom_type_description
_atom_type_scat_dispersion_real
_atom_type_scat_dispersion_imag
_atom_type_scat_source
C C 0.0033 0.0016 'International Tables Vol C Tables 4.2.6.8 and 6.1.1.4'
H H 0.0000 0.0000 'International Tables Vol C Tables 4.2.6.8 and 6.1.1.4'
N N 0.0061 0.0033 'International Tables Vol C Tables 4.2.6.8 and 6.1.1.4'
O O 0.0106 0.0060 'International Tables Vol C Tables 4.2.6.8 and 6.1.1.4'
Mn Mn 0.3368 0.7283 'International Tables Vol C Tables 4.2.6.8 and 6.1.1.4'

loop_
_geom_angle_atom_site_label_1
_geom_angle_atom_site_label_2
_geom_angle_atom_site_label_3
_geom_angle
_geom_angle_site_symmetry_1
_geom_angle_site_symmetry_3
_geom_angle_publ_flag
O1A Mn1A N1A 90.08(13) . . ?
O1A Mn1A O3A 170.17(12) . . ?
N1A Mn1A O3A 80.09(12) . . ?
O1A Mn1A O2C 93.66(12) . 9_755 ?
N1A Mn1A O2C 176.26(13) . 9_755 ?
O3A Mn1A O2C 96.16(11) . 9_755 ?
O1A Mn1A N2C 91.70(12) . 9_755 ?
N1A Mn1A N2C 104.60(12) . 9_755 ?
O3A Mn1A N2C 91.05(11) . 9_755 ?
O2C Mn1A N2C 75.24(11) 9_755 9_755 ?
C1A O1A Mn1A 130.1(3) . . ?
C7A O2A Mn1B 118.3(2) . . ?
C8A O3A Mn1A 112.5(2) . . ?
C7A N1A N2A 113.4(3) . . ?
C7A N1A Mn1A 131.9(3) . . ?
N2A N1A Mn1A 114.7(2) . . ?
C8A N2A N1A 109.7(3) . . ?
C8A N2A Mn1B 140.7(3) . . ?
N1A N2A Mn1B 108.1(2) . . ?
C12A N3A C11A 120.4(9) . . ?
C12A N3A C13A 117.6(7) . . ?
C11A N3A C13A 121.5(9) . . ?
O1A C1A C6A 124.8(4) . . ?
O1A C1A C2A 116.2(5) . . ?
C6A C1A C2A 118.9(5) . . ?
C3A C2A C1A 120.7(6) . . ?
C2A C3A C4A 121.4(6) . . ?
C3A C4A C5A 118.4(6) . . ?
C6A C5A C4A 120.6(5) . . ?
C5A C6A C1A 119.8(4) . . ?
C5A C6A C7A 117.8(4) . . ?
C1A C6A C7A 122.4(4) . . ?
O2A C7A N1A 121.7(4) . . ?
O2A C7A C6A 118.3(4) . . ?
N1A C7A C6A 120.1(4) . . ?
N2A C8A O3A 123.0(3) . . ?
N2A C8A C9A 119.0(3) . . ?
O3A C8A C9A 118.0(4) . . ?
C10A C9A C8A 117.7(4) . . ?
O4A C11A N3A 130.8(10) . . ?
O1B Mn1B O3B 170.66(11) . . ?
O1B Mn1B N1B 90.52(12) . . ?
O3B Mn1B N1B 80.33(12) . . ?
O1B Mn1B O2A 97.94(12) . . ?
O3B Mn1B O2A 91.17(11) . . ?
N1B Mn1B O2A 171.41(13) . . ?
O1B Mn1B N2A 95.16(12) . . ?
O3B Mn1B N2A 89.25(10) . . ?
N1B Mn1B N2A 106.40(12) . . ?
O2A Mn1B N2A 74.43(11) . . ?
O1B Mn1B N3B 92.80(14) . . ?
O3B Mn1B N3B 85.82(12) . . ?
N1B Mn1B N3B 92.69(13) . . ?
O2A Mn1B N3B 85.46(12) . . ?
N2A Mn1B N3B 159.20(12) . . ?
C1B O1B Mn1B 130.9(3) . . ?
C7B O2B Mn1C 119.5(2) . . ?
C8B O3B Mn1B 112.9(2) . . ?
C7B N1B N2B 114.0(3) . . ?
C7B N1B Mn1B 131.8(3) . . ?
N2B N1B Mn1B 114.2(2) . . ?
C8B N2B N1B 110.3(3) . . ?
C8B N2B Mn1C 138.7(3) . . ?
N1B N2B Mn1C 109.1(2) . . ?
C15B N3B C11B 116.4(4) . . ?
C15B N3B Mn1B 124.3(3) . . ?
C11B N3B Mn1B 118.6(3) . . ?
O1B C1B C2B 118.4(4) . . ?
O1B C1B C6B 124.7(4) . . ?
C2B C1B C6B 116.9(4) . . ?
C3B C2B C1B 122.8(5) . . ?
C2B C3B C4B 120.6(5) . . ?
C5B C4B C3B 117.3(4) . . ?
C4B C5B C6B 123.4(4) . . ?
C5B C6B C1B 119.0(4) . . ?
C5B C6B C7B 118.6(4) . . ?
C1B C6B C7B 122.3(4) . . ?
O2B C7B N1B 121.0(4) . . ?
O2B C7B C6B 119.5(3) . . ?
N1B C7B C6B 119.4(4) . . ?
N2B C8B O3B 122.0(4) . . ?
N2B C8B C9B 119.4(4) . . ?
O3B C8B C9B 118.6(4) . . ?
C10B C9B C8B 116.0(5) . . ?
N3B C11B C12B 123.1(5) . . ?
C13B C12B C11B 117.8(6) . . ?
C14B C13B C12B 117.0(5) . . ?
C14B C13B C16B 120.4(6) . . ?
C12B C13B C16B 122.5(6) . . ?
C13B C14B C15B 122.2(5) . . ?
N3B C15B C14B 123.1(5) . . ?
C16C C16B C13B 115.9(5) 4 . ?
O1C Mn1C O3C 170.98(11) . . ?
O1C Mn1C N1C 90.89(12) . . ?
O3C Mn1C N1C 80.09(11) . . ?
O1C Mn1C O2B 95.23(11) . . ?
O3C Mn1C O2B 93.78(10) . . ?
N1C Mn1C O2B 173.76(11) . . ?
O1C Mn1C N2B 95.96(12) . . ?
O3C Mn1C N2B 86.13(11) . . ?
N1C Mn1C N2B 103.43(11) . . ?
O2B Mn1C N2B 74.81(10) . . ?
O1C Mn1C N3C 93.11(13) . . ?
O3C Mn1C N3C 87.50(12) . . ?
N1C Mn1C N3C 92.98(12) . . ?
O2B Mn1C N3C 87.87(11) . . ?
N2B Mn1C N3C 161.07(12) . . ?
C1C O1C Mn1C 129.0(2) . . ?
C7C O2C Mn1A 119.5(2) . 9_755 ?
C8C O3C Mn1C 112.6(2) . . ?
C7C N1C N2C 114.2(3) . . ?
C7C N1C Mn1C 131.1(3) . . ?
N2C N1C Mn1C 114.7(2) . . ?
C8C N2C N1C 109.7(3) . . ?
C8C N2C Mn1A 140.4(3) . 9_755 ?
N1C N2C Mn1A 109.0(2) . 9_755 ?
C15C N3C C11C 117.4(4) . . ?
C15C N3C Mn1C 120.4(3) . . ?
C11C N3C Mn1C 121.9(3) . . ?
O1C C1C C2C 116.9(4) . . ?
O1C C1C C6C 125.3(4) . . ?
C2C C1C C6C 117.8(4) . . ?
C3C C2C C1C 121.6(4) . . ?
C2C C3C C4C 121.7(4) . . ?
C5C C4C C3C 117.5(4) . . ?
C4C C5C C6C 122.4(4) . . ?
C5C C6C C1C 119.0(4) . . ?
C5C C6C C7C 119.4(4) . . ?
C1C C6C C7C 121.5(3) . . ?
O2C C7C N1C 121.9(3) . . ?
O2C C7C C6C 117.5(3) . . ?
N1C C7C C6C 120.5(3) . . ?
O3C C8C N2C 122.6(4) . . ?
O3C C8C C9C 117.6(4) . . ?
N2C C8C C9C 119.9(4) . . ?
C8C C9C C10C 109.2(4) . . ?
N3C C11C C12C 124.0(4) . . ?
C13C C12C C11C 118.6(5) . . ?
C12C C13C C14C 118.2(5) . . ?
C12C C13C C16C 122.8(5) . . ?
C14C C13C C16C 119.0(5) . . ?
C15C C14C C13C 118.1(5) . . ?
N3C C15C C14C 123.6(4) . . ?
C16B C16C C13C 112.3(6) 3_544 . ?

loop_
_geom_bond_atom_site_label_1
_geom_bond_atom_site_label_2
_geom_bond_distance
_geom_bond_site_symmetry_2
_geom_bond_publ_flag
Mn1A O1A 1.850(3) . ?
Mn1A N1A 1.931(3) . ?
Mn1A O3A 1.941(2) . ?
Mn1A O2C 1.960(2) 9_755 ?
Mn1A N2C 2.247(3) 9_755 ?
O1A C1A 1.333(5) . ?
O2A C7A 1.291(4) . ?
O2A Mn1B 1.980(2) . ?
O3A C8A 1.299(4) . ?
O4A C11A 1.132(10) . ?
N1A C7A 1.318(5) . ?
N1A N2A 1.424(4) . ?
N2A C8A 1.292(4) . ?
N2A Mn1B 2.252(3) . ?
N3A C12A 1.300(8) . ?
N3A C11A 1.398(8) . ?
N3A C13A 1.609(11) . ?
C1A C6A 1.401(6) . ?
C1A C2A 1.412(6) . ?
C2A C3A 1.356(7) . ?
C3A C4A 1.404(8) . ?
C4A C5A 1.404(7) . ?
C5A C6A 1.396(6) . ?
C6A C7A 1.451(5) . ?
C8A C9A 1.502(5) . ?
C9A C10A 1.444(6) . ?
Mn1B O1B 1.854(3) . ?
Mn1B O3B 1.912(3) . ?
Mn1B N1B 1.930(3) . ?
Mn1B N3B 2.262(3) . ?
O1B C1B 1.315(5) . ?
O2B C7B 1.285(4) . ?
O2B Mn1C 1.982(2) . ?
O3B C8B 1.303(4) . ?
N1B C7B 1.331(4) . ?
N1B N2B 1.405(4) . ?
N2B C8B 1.289(4) . ?
N2B Mn1C 2.239(3) . ?
N3B C15B 1.300(5) . ?
N3B C11B 1.324(6) . ?
C1B C2B 1.392(5) . ?
C1B C6B 1.425(5) . ?
C2B C3B 1.356(6) . ?
C3B C4B 1.402(6) . ?
C4B C5B 1.371(5) . ?
C5B C6B 1.375(5) . ?
C6B C7B 1.470(5) . ?
C8B C9B 1.500(5) . ?
C9B C10B 1.439(7) . ?
C11B C12B 1.410(6) . ?
C12B C13B 1.387(7) . ?
C13B C14B 1.305(7) . ?
C13B C16B 1.537(7) . ?
C14B C15B 1.377(6) . ?
C16B C16C 1.326(7) 4 ?
Mn1C O1C 1.841(3) . ?
Mn1C O3C 1.931(3) . ?
Mn1C N1C 1.938(3) . ?
Mn1C N3C 2.270(3) . ?
O1C C1C 1.350(4) . ?
O2C C7C 1.296(4) . ?
O2C Mn1A 1.960(2) 9_755 ?
O3C C8C 1.302(4) . ?
N1C C7C 1.310(4) . ?
N1C N2C 1.406(4) . ?
N2C C8C 1.304(4) . ?
N2C Mn1A 2.247(3) 9_755 ?
N3C C15C 1.307(5) . ?
N3C C11C 1.322(5) . ?
C1C C2C 1.396(5) . ?
C1C C6C 1.399(5) . ?
C2C C3C 1.339(5) . ?
C3C C4C 1.383(5) . ?
C4C C5C 1.372(5) . ?
C5C C6C 1.381(5) . ?
C6C C7C 1.486(5) . ?
C8C C9C 1.486(5) . ?
C9C C10C 1.663(8) . ?
C11C C12C 1.370(6) . ?
C12C C13C 1.361(7) . ?
C13C C14C 1.402(6) . ?
C13C C16C 1.555(7) . ?
C14C C15C 1.372(6) . ?
C16C C16B 1.326(7) 3_544 ?
